data_2206343
loop_
_publ_author_name
'Tian, Lai-Jin'
'Yu, Feng-Yang'
'Sun, Yu-Xi'
'Zhang, Bo'

_publ_section_title
;
 (3,5-Dinitrobenzoato)tris(2-methyl-2-phenylpropyl)tin(IV)
;
_journal_coeditor_code BH6016
_journal_issue 8
_journal_name_full 'Acta Crystallographica Section E'
_journal_page_first m1537
_journal_page_last m1538
_journal_paper_doi 10.1107/S1600536805021458
_journal_volume 61
_journal_year 2005
_chemical_formula_iupac '[Sn (C10 H13)3 (C7 H3 N2 O6)]'
_chemical_formula_moiety 'C37 H42 N2 O6 Sn'
_chemical_formula_sum 'C37 H42 N2 O6 Sn'
_chemical_formula_weight 729.42
_chemical_melting_point 402.5(5)
_chemical_name_systematic
;
(3,5-Dinitrobenzoato)tris(2-methyl-2-phenylpropyl)tin(IV)
;
_space_group_IT_number 14
_symmetry_cell_setting monoclinic
_symmetry_space_group_name_Hall '-P 2yn'
_symmetry_space_group_name_H-M 'P 1 21/n 1'
_atom_sites_solution_hydrogens geom
_atom_sites_solution_primary direct
_atom_sites_solution_secondary difmap
_audit_creation_method SHELXL97
_cell_angle_alpha 90.00
_cell_angle_beta 96.4300(10)
_cell_angle_gamma 90.00
_cell_formula_units_Z 4
_cell_length_a 9.9262(8)
_cell_length_b 22.5490(19)
_cell_length_c 15.8900(13)
_cell_measurement_reflns_used 5905
_cell_measurement_temperature 295(2)
_cell_measurement_theta_max 27.04
_cell_measurement_theta_min 2.22
_cell_volume 3534.2(5)
_computing_cell_refinement 'SAINT (Bruker, 2002)'
_computing_data_collection 'SMART (Bruker, 2002)'
_computing_data_reduction SAINT
_computing_molecular_graphics 'ORTEP-3 for Windows (Farrugia, 1997)'
_computing_publication_material SHELXL97
_computing_structure_refinement 'SHELXL97 (Sheldrick, 1997)'
_computing_structure_solution 'SHELXS97 (Sheldrick, 1997)'
_diffrn_ambient_temperature 295(2)
_diffrn_measured_fraction_theta_full 0.992
_diffrn_measured_fraction_theta_max 0.992
_diffrn_measurement_device_type 'Bruker SMART APEX'
_diffrn_measurement_method '\f and \w'
_diffrn_radiation_monochromator graphite
_diffrn_radiation_source 'fine-focus sealed tube'
_diffrn_radiation_type MoK\a
_diffrn_radiation_wavelength 0.71073
_diffrn_reflns_av_R_equivalents 0.0261
_diffrn_reflns_av_sigmaI/netI 0.0252
_diffrn_reflns_limit_h_max 12
_diffrn_reflns_limit_h_min -12
_diffrn_reflns_limit_k_max 29
_diffrn_reflns_limit_k_min -29
_diffrn_reflns_limit_l_max 20
_diffrn_reflns_limit_l_min -19
_diffrn_reflns_number 30178
_diffrn_reflns_theta_full 27.50
_diffrn_reflns_theta_max 27.50
_diffrn_reflns_theta_min 1.57
_diffrn_standards_decay_% 0
_diffrn_standards_interval_count 0
_diffrn_standards_interval_time 0
_diffrn_standards_number 0
_exptl_absorpt_coefficient_mu 0.769
_exptl_absorpt_correction_T_max 0.9134
_exptl_absorpt_correction_T_min 0.8021
_exptl_absorpt_correction_type multi-scan
_exptl_absorpt_process_details '(SADABS; Bruker, 2002)'
_exptl_crystal_colour 'pale yellow'
_exptl_crystal_density_diffrn 1.371
_exptl_crystal_density_method 'not measured'
_exptl_crystal_description prism
_exptl_crystal_F_000 1504
_exptl_crystal_size_max 0.30
_exptl_crystal_size_mid 0.13
_exptl_crystal_size_min 0.12
_refine_diff_density_max 0.918
_refine_diff_density_min -0.731
_refine_ls_extinction_method none
_refine_ls_goodness_of_fit_ref 1.185
_refine_ls_hydrogen_treatment constr
_refine_ls_matrix_type full
_refine_ls_number_parameters 421
_refine_ls_number_reflns 8041
_refine_ls_number_restraints 0
_refine_ls_restrained_S_all 1.185
_refine_ls_R_factor_all 0.0525
_refine_ls_R_factor_gt 0.0468
_refine_ls_shift/su_max 0.001
_refine_ls_shift/su_mean 0.000
_refine_ls_structure_factor_coef Fsqd
_refine_ls_weighting_details 'calc w = 1/[\s^2^(Fo^2^)+(0.0387P)^2^+2.377P] where P = (Fo^2^+2Fc^2^)/3'
_refine_ls_weighting_scheme calc
_refine_ls_wR_factor_gt 0.1008
_refine_ls_wR_factor_ref 0.1037
_reflns_number_gt 7322
_reflns_number_total 8041
_reflns_threshold_expression I>2\s(I)
_cod_data_source_file bh6016.cif
_cod_data_source_block I
_cod_depositor_comments
;
The following automatic conversions were performed:

'_chemical_melting_point' value '402-403' was changed to '402.5(5)' -
the average value was taken and precision was estimated.

Automatic conversion script
Id: cif_fix_values 1646 2011-03-28 12:23:43Z adriana 

The following automatic conversions were performed:

'_chemical_melting_point' value '402-403' was changed to '402.5(5)' -
the average value was taken and precision was estimated.

Automatic conversion script
Id: cif_fix_values 1715 2011-07-08 13:25:40Z adriana 
;
_cod_original_sg_symbol_H-M 'P 21/n'
_cod_database_code 2206343
_cod_database_fobs_code 2206343

loop_
_symmetry_equiv_pos_as_xyz
'x, y, z'
'-x+1/2, y+1/2, -z+1/2'
'-x, -y, -z'
'x-1/2, -y-1/2, z-1/2'

loop_
_atom_site_label
_atom_site_fract_x
_atom_site_fract_y
_atom_site_fract_z
_atom_site_U_iso_or_equiv
_atom_site_adp_type
_atom_site_calc_flag
_atom_site_refinement_flags
_atom_site_occupancy
_atom_site_type_symbol
Sn1 0.74745(2) 0.135881(9) 0.291224(12) 0.04055(8) Uani d . 1 Sn
N1 0.5837(4) 0.13692(15) -0.1506(2) 0.0672(9) Uani d . 1 N
N2 1.0427(3) 0.05650(13) -0.13404(19) 0.0589(7) Uani d . 1 N
O1 0.7560(2) 0.13738(10) 0.16105(13) 0.0533(6) Uani d . 1 O
O2 0.9559(3) 0.09160(14) 0.17121(15) 0.0693(7) Uani d . 1 O
O3 0.4835(3) 0.14266(17) -0.1151(2) 0.1006(12) Uani d . 1 O
O4 0.5882(4) 0.14637(17) -0.2250(2) 0.0986(11) Uani d . 1 O
O5 1.0320(4) 0.05832(17) -0.21072(18) 0.1012(12) Uani d . 1 O
O6 1.1416(3) 0.03785(13) -0.09045(18) 0.0716(7) Uani d . 1 O
C1 0.8551(3) 0.11103(15) 0.1301(2) 0.0487(7) Uani d . 1 C
C2 0.8367(3) 0.10493(13) 0.03521(18) 0.0412(6) Uani d . 1 C
C3 0.7177(3) 0.12241(14) -0.0121(2) 0.0463(7) Uani d . 1 C
H3 0.6453 0.1368 0.0142 0.056 Uiso calc R 1 H
C4 0.7090(3) 0.11798(14) -0.0994(2) 0.0479(7) Uani d . 1 C
C5 0.8132(3) 0.09693(14) -0.1408(2) 0.0489(7) Uani d . 1 C
H5 0.8061 0.0949 -0.1996 0.059 Uiso calc R 1 H
C6 0.9283(3) 0.07899(13) -0.09176(19) 0.0458(7) Uani d . 1 C
C7 0.9421(3) 0.08217(13) -0.00483(19) 0.0433(7) Uani d . 1 C
H7 1.0213 0.0692 0.0266 0.052 Uiso calc R 1 H
C8 0.9149(3) 0.19017(14) 0.3423(2) 0.0483(7) Uani d . 1 C
H8A 0.9668 0.2007 0.2963 0.058 Uiso calc R 1 H
H8B 0.8785 0.2266 0.3629 0.058 Uiso calc R 1 H
C9 1.0134(3) 0.16364(15) 0.4143(2) 0.0505(8) Uani d . 1 C
C10 1.1077(4) 0.11960(19) 0.3751(3) 0.0710(11) Uani d . 1 C
H10A 1.1731 0.1042 0.4187 0.107 Uiso calc R 1 H
H10B 1.1538 0.1396 0.3333 0.107 Uiso calc R 1 H
H10C 1.0549 0.0875 0.3489 0.107 Uiso calc R 1 H
C11 1.1005(4) 0.21461(19) 0.4566(3) 0.0720(11) Uani d . 1 C
H11A 1.0430 0.2423 0.4813 0.108 Uiso calc R 1 H
H11B 1.1468 0.2344 0.4148 0.108 Uiso calc R 1 H
H11C 1.1657 0.1987 0.4999 0.108 Uiso calc R 1 H
C12 0.9373(3) 0.13471(14) 0.4819(2) 0.0496(7) Uani d . 1 C
C13 0.9822(4) 0.08378(18) 0.5258(2) 0.0716(11) Uani d . 1 C
H13 1.0613 0.0654 0.5129 0.086 Uiso calc R 1 H
C14 0.9128(6) 0.0598(2) 0.5878(3) 0.0836(14) Uani d . 1 C
H14 0.9454 0.0256 0.6157 0.100 Uiso calc R 1 H
C15 0.7983(5) 0.08518(19) 0.6089(2) 0.0736(12) Uani d . 1 C
H15 0.7520 0.0686 0.6509 0.088 Uiso calc R 1 H
C16 0.7509(5) 0.13578(18) 0.5675(3) 0.0706(11) Uani d . 1 C
H16 0.6721 0.1537 0.5816 0.085 Uiso calc R 1 H
C17 0.8196(4) 0.16010(16) 0.5053(2) 0.0573(8) Uani d . 1 C
H17 0.7862 0.1945 0.4781 0.069 Uiso calc R 1 H
C18 0.7601(3) 0.04275(15) 0.3182(2) 0.0580(9) Uani d . 1 C
H18A 0.8038 0.0239 0.2735 0.070 Uiso calc R 1 H
H18B 0.8199 0.0377 0.3703 0.070 Uiso calc R 1 H
C19 0.6284(4) 0.00829(18) 0.3275(2) 0.0649(10) Uani d . 1 C
C20 0.5809(6) 0.0252(3) 0.4124(3) 0.121(2) Uani d . 1 C
H20A 0.5558 0.0663 0.4115 0.181 Uiso calc R 1 H
H20B 0.6530 0.0186 0.4569 0.181 Uiso calc R 1 H
H20C 0.5040 0.0014 0.4222 0.181 Uiso calc R 1 H
C21 0.6598(6) -0.0587(2) 0.3270(4) 0.114(2) Uani d . 1 C
H21A 0.7310 -0.0675 0.3712 0.171 Uiso calc R 1 H
H21B 0.6880 -0.0695 0.2733 0.171 Uiso calc R 1 H
H21C 0.5799 -0.0806 0.3363 0.171 Uiso calc R 1 H
C22 0.5193(3) 0.02146(13) 0.2541(2) 0.0452(7) Uani d . 1 C
C23 0.5523(4) 0.01950(17) 0.1725(2) 0.0616(9) Uani d . 1 C
H23 0.6397 0.0090 0.1624 0.074 Uiso calc R 1 H
C24 0.4554(6) 0.0331(2) 0.1041(3) 0.0873(14) Uani d . 1 C
H24 0.4792 0.0327 0.0492 0.105 Uiso calc R 1 H
C25 0.3268(5) 0.0468(2) 0.1182(4) 0.0893(15) Uani d . 1 C
H25 0.2623 0.0557 0.0729 0.107 Uiso calc R 1 H
C26 0.2927(4) 0.04766(19) 0.1970(4) 0.0840(14) Uani d . 1 C
H26 0.2040 0.0563 0.2063 0.101 Uiso calc R 1 H
C27 0.3870(4) 0.03587(17) 0.2641(3) 0.0645(10) Uani d . 1 C
H27 0.3612 0.0376 0.3186 0.077 Uiso calc R 1 H
C28 0.5491(3) 0.17512(16) 0.2772(2) 0.0556(8) Uani d . 1 C
H28A 0.5035 0.1620 0.2233 0.067 Uiso calc R 1 H
H28B 0.4997 0.1585 0.3210 0.067 Uiso calc R 1 H
C29 0.5335(4) 0.24324(16) 0.2808(2) 0.0563(8) Uani d . 1 C
C30 0.3838(4) 0.2583(2) 0.2523(3) 0.0870(14) Uani d . 1 C
H30A 0.3273 0.2402 0.2904 0.130 Uiso calc R 1 H
H30B 0.3592 0.2435 0.1960 0.130 Uiso calc R 1 H
H30C 0.3717 0.3005 0.2528 0.130 Uiso calc R 1 H
C31 0.6194(5) 0.2722(2) 0.2190(3) 0.0837(13) Uani d . 1 C
H31A 0.6037 0.3142 0.2180 0.126 Uiso calc R 1 H
H31B 0.5952 0.2562 0.1634 0.126 Uiso calc R 1 H
H31C 0.7135 0.2645 0.2365 0.126 Uiso calc R 1 H
C32 0.5694(3) 0.26447(15) 0.3718(2) 0.0518(8) Uani d . 1 C
C33 0.4968(4) 0.24437(18) 0.4353(3) 0.0669(10) Uani d . 1 C
H33 0.4254 0.2181 0.4220 0.080 Uiso calc R 1 H
C34 0.5283(5) 0.2626(2) 0.5189(3) 0.0858(14) Uani d . 1 C
H34 0.4773 0.2489 0.5606 0.103 Uiso calc R 1 H
C35 0.6342(6) 0.3005(2) 0.5397(3) 0.0929(17) Uani d . 1 C
H35 0.6562 0.3124 0.5956 0.112 Uiso calc R 1 H
C36 0.7063(5) 0.3205(2) 0.4788(3) 0.0831(14) Uani d . 1 C
H36 0.7787 0.3461 0.4931 0.100 Uiso calc R 1 H
C37 0.6743(4) 0.30358(16) 0.3954(3) 0.0632(10) Uani d . 1 C
H37 0.7243 0.3188 0.3542 0.076 Uiso calc R 1 H

loop_
_atom_site_aniso_label
_atom_site_aniso_U_11
_atom_site_aniso_U_22
_atom_site_aniso_U_33
_atom_site_aniso_U_12
_atom_site_aniso_U_13
_atom_site_aniso_U_23
Sn1 0.03781(12) 0.04560(13) 0.03841(12) 0.00234(8) 0.00496(8) -0.00421(8)
N1 0.059(2) 0.072(2) 0.066(2) 0.0034(16) -0.0154(16) -0.0092(16)
N2 0.072(2) 0.0563(17) 0.0518(17) 0.0120(15) 0.0193(15) -0.0038(13)
O1 0.0610(14) 0.0697(15) 0.0304(10) 0.0099(11) 0.0111(9) -0.0049(10)
O2 0.0528(14) 0.111(2) 0.0428(13) 0.0162(14) 0.0009(11) -0.0065(13)
O3 0.0593(19) 0.146(3) 0.092(2) 0.0278(19) -0.0125(17) -0.015(2)
O4 0.088(2) 0.137(3) 0.064(2) 0.001(2) -0.0268(17) 0.0103(18)
O5 0.119(3) 0.142(3) 0.0467(16) 0.048(2) 0.0290(16) -0.0002(17)
O6 0.0663(17) 0.0805(19) 0.0703(17) 0.0226(14) 0.0175(14) -0.0038(14)
C1 0.0467(18) 0.0580(19) 0.0416(16) -0.0056(15) 0.0060(14) -0.0022(14)
C2 0.0404(15) 0.0433(16) 0.0402(15) -0.0032(12) 0.0063(12) -0.0022(12)
C3 0.0443(17) 0.0455(17) 0.0499(18) -0.0024(13) 0.0082(13) -0.0021(13)
C4 0.0470(18) 0.0443(16) 0.0496(18) -0.0047(13) -0.0068(14) -0.0012(13)
C5 0.063(2) 0.0443(17) 0.0385(15) -0.0026(15) 0.0017(14) -0.0028(13)
C6 0.0527(18) 0.0415(16) 0.0444(16) -0.0017(13) 0.0103(14) -0.0042(13)
C7 0.0419(16) 0.0451(16) 0.0429(16) 0.0005(13) 0.0040(12) 0.0008(13)
C8 0.0457(17) 0.0479(17) 0.0517(18) -0.0058(14) 0.0068(14) -0.0036(14)
C9 0.0372(16) 0.0560(19) 0.0574(19) 0.0026(14) 0.0014(14) -0.0119(15)
C10 0.050(2) 0.084(3) 0.079(3) 0.0153(19) 0.0094(19) -0.013(2)
C11 0.052(2) 0.083(3) 0.079(3) -0.0103(19) -0.0017(19) -0.019(2)
C12 0.0518(18) 0.0511(18) 0.0427(16) 0.0074(14) -0.0093(14) -0.0085(14)
C13 0.081(3) 0.073(3) 0.056(2) 0.031(2) -0.013(2) -0.0029(19)
C14 0.130(4) 0.065(3) 0.051(2) 0.021(3) -0.008(2) 0.0099(19)
C15 0.111(4) 0.067(3) 0.0412(19) -0.009(2) 0.003(2) 0.0019(17)
C16 0.078(3) 0.077(3) 0.058(2) 0.006(2) 0.016(2) 0.001(2)
C17 0.062(2) 0.054(2) 0.056(2) 0.0111(17) 0.0087(16) 0.0062(16)
C18 0.0516(19) 0.0517(19) 0.067(2) -0.0024(15) -0.0126(16) 0.0049(16)
C19 0.068(2) 0.070(2) 0.053(2) -0.0205(19) -0.0109(17) 0.0123(17)
C20 0.125(4) 0.189(6) 0.047(2) -0.080(4) 0.004(3) 0.013(3)
C21 0.109(4) 0.067(3) 0.147(5) -0.028(3) -0.062(4) 0.043(3)
C22 0.0452(17) 0.0413(16) 0.0485(17) -0.0070(13) 0.0033(13) -0.0032(13)
C23 0.057(2) 0.071(2) 0.057(2) -0.0054(18) 0.0104(17) -0.0120(18)
C24 0.118(4) 0.093(3) 0.048(2) -0.026(3) -0.003(2) -0.002(2)
C25 0.078(3) 0.070(3) 0.108(4) -0.011(2) -0.039(3) 0.014(3)
C26 0.047(2) 0.061(3) 0.139(5) 0.0015(18) -0.009(3) -0.011(3)
C27 0.053(2) 0.064(2) 0.079(3) -0.0119(17) 0.0166(19) -0.0207(19)
C28 0.0395(17) 0.061(2) 0.065(2) 0.0064(15) 0.0011(15) -0.0185(17)
C29 0.053(2) 0.059(2) 0.055(2) 0.0134(16) 0.0002(15) -0.0049(16)
C30 0.070(3) 0.093(3) 0.090(3) 0.036(2) -0.023(2) -0.021(3)
C31 0.111(4) 0.072(3) 0.070(3) 0.015(3) 0.016(3) 0.013(2)
C32 0.0470(18) 0.0455(17) 0.062(2) 0.0151(14) 0.0016(15) -0.0069(15)
C33 0.057(2) 0.070(2) 0.075(3) 0.0148(18) 0.0160(19) -0.009(2)
C34 0.093(3) 0.098(3) 0.070(3) 0.040(3) 0.025(3) -0.001(3)
C35 0.100(4) 0.098(4) 0.076(3) 0.050(3) -0.015(3) -0.033(3)
C36 0.070(3) 0.069(3) 0.105(4) 0.021(2) -0.016(3) -0.036(3)
C37 0.055(2) 0.0487(19) 0.084(3) 0.0113(16) 0.0017(19) -0.0108(18)

loop_
_atom_type_symbol
_atom_type_description
_atom_type_scat_dispersion_real
_atom_type_scat_dispersion_imag
_atom_type_scat_source
C C 0.0033 0.0016 'International Tables Vol C Tables 4.2.6.8 and 6.1.1.4'
H H 0.0000 0.0000 'International Tables Vol C Tables 4.2.6.8 and 6.1.1.4'
N N 0.0061 0.0033 'International Tables Vol C Tables 4.2.6.8 and 6.1.1.4'
O O 0.0106 0.0060 'International Tables Vol C Tables 4.2.6.8 and 6.1.1.4'
Sn Sn -0.6537 1.4246 'International Tables Vol C Tables 4.2.6.8 and 6.1.1.4'

loop_
_geom_angle_atom_site_label_1
_geom_angle_atom_site_label_2
_geom_angle_atom_site_label_3
_geom_angle
_geom_angle_publ_flag
O1 Sn1 C18 101.94(13) yes
O1 Sn1 C28 91.68(12) yes
C18 Sn1 C28 117.18(14) yes
O1 Sn1 C8 104.51(11) yes
C18 Sn1 C8 117.18(12) yes
C28 Sn1 C8 117.76(13) yes
O3 N1 O4 124.3(4) ?
O3 N1 C4 117.6(3) ?
O4 N1 C4 118.1(4) ?
O6 N2 O5 124.1(3) ?
O6 N2 C6 118.4(3) ?
O5 N2 C6 117.5(3) ?
C1 O1 Sn1 119.2(2) ?
O2 C1 O1 125.3(3) ?
O2 C1 C2 120.4(3) ?
O1 C1 C2 114.3(3) ?
C7 C2 C3 119.9(3) ?
C7 C2 C1 118.8(3) ?
C3 C2 C1 121.3(3) ?
C4 C3 C2 118.6(3) ?
C4 C3 H3 120.7 ?
C2 C3 H3 120.7 ?
C5 C4 C3 122.7(3) ?
C5 C4 N1 118.1(3) ?
C3 C4 N1 119.2(3) ?
C6 C5 C4 117.0(3) ?
C6 C5 H5 121.5 ?
C4 C5 H5 121.5 ?
C5 C6 C7 122.7(3) ?
C5 C6 N2 118.6(3) ?
C7 C6 N2 118.7(3) ?
C6 C7 C2 119.1(3) ?
C6 C7 H7 120.5 ?
C2 C7 H7 120.5 ?
C9 C8 Sn1 117.3(2) ?
C9 C8 H8A 108.0 ?
Sn1 C8 H8A 108.0 ?
C9 C8 H8B 108.0 ?
Sn1 C8 H8B 108.0 ?
H8A C8 H8B 107.2 ?
C12 C9 C8 111.5(3) ?
C12 C9 C10 112.3(3) ?
C8 C9 C10 108.3(3) ?
C12 C9 C11 107.9(3) ?
C8 C9 C11 108.2(3) ?
C10 C9 C11 108.6(3) ?
C9 C10 H10A 109.5 ?
C9 C10 H10B 109.5 ?
H10A C10 H10B 109.5 ?
C9 C10 H10C 109.5 ?
H10A C10 H10C 109.5 ?
H10B C10 H10C 109.5 ?
C9 C11 H11A 109.5 ?
C9 C11 H11B 109.5 ?
H11A C11 H11B 109.5 ?
C9 C11 H11C 109.5 ?
H11A C11 H11C 109.5 ?
H11B C11 H11C 109.5 ?
C17 C12 C13 116.0(4) ?
C17 C12 C9 120.6(3) ?
C13 C12 C9 123.3(3) ?
C14 C13 C12 121.7(4) ?
C14 C13 H13 119.1 ?
C12 C13 H13 119.1 ?
C15 C14 C13 121.1(4) ?
C15 C14 H14 119.5 ?
C13 C14 H14 119.5 ?
C14 C15 C16 119.1(4) ?
C14 C15 H15 120.4 ?
C16 C15 H15 120.4 ?
C15 C16 C17 120.3(4) ?
C15 C16 H16 119.9 ?
C17 C16 H16 119.9 ?
C16 C17 C12 121.8(3) ?
C16 C17 H17 119.1 ?
C12 C17 H17 119.1 ?
C19 C18 Sn1 118.8(2) ?
C19 C18 H18A 107.6 ?
Sn1 C18 H18A 107.6 ?
C19 C18 H18B 107.6 ?
Sn1 C18 H18B 107.6 ?
H18A C18 H18B 107.1 ?
C20 C19 C22 111.3(4) ?
C20 C19 C21 109.4(4) ?
C22 C19 C21 108.2(3) ?
C20 C19 C18 107.9(3) ?
C22 C19 C18 111.4(3) ?
C21 C19 C18 108.6(4) ?
C19 C20 H20A 109.5 ?
C19 C20 H20B 109.5 ?
H20A C20 H20B 109.5 ?
C19 C20 H20C 109.5 ?
H20A C20 H20C 109.5 ?
H20B C20 H20C 109.5 ?
C19 C21 H21A 109.5 ?
C19 C21 H21B 109.5 ?
H21A C21 H21B 109.5 ?
C19 C21 H21C 109.5 ?
H21A C21 H21C 109.5 ?
H21B C21 H21C 109.5 ?
C23 C22 C27 116.6(3) ?
C23 C22 C19 119.4(3) ?
C27 C22 C19 124.0(3) ?
C22 C23 C24 120.6(4) ?
C22 C23 H23 119.7 ?
C24 C23 H23 119.7 ?
C25 C24 C23 120.0(4) ?
C25 C24 H24 120.0 ?
C23 C24 H24 120.0 ?
C26 C25 C24 120.0(4) ?
C26 C25 H25 120.0 ?
C24 C25 H25 120.0 ?
C25 C26 C27 120.5(4) ?
C25 C26 H26 119.7 ?
C27 C26 H26 119.7 ?
C26 C27 C22 122.3(4) ?
C26 C27 H27 118.9 ?
C22 C27 H27 118.9 ?
C29 C28 Sn1 120.0(2) ?
C29 C28 H28A 107.3 ?
Sn1 C28 H28A 107.3 ?
C29 C28 H28B 107.3 ?
Sn1 C28 H28B 107.3 ?
H28A C28 H28B 106.9 ?
C31 C29 C32 112.9(3) ?
C31 C29 C30 107.9(3) ?
C32 C29 C30 108.9(3) ?
C31 C29 C28 109.7(3) ?
C32 C29 C28 109.4(3) ?
C30 C29 C28 107.8(3) ?
C29 C30 H30A 109.5 ?
C29 C30 H30B 109.5 ?
H30A C30 H30B 109.5 ?
C29 C30 H30C 109.5 ?
H30A C30 H30C 109.5 ?
H30B C30 H30C 109.5 ?
C29 C31 H31A 109.5 ?
C29 C31 H31B 109.5 ?
H31A C31 H31B 109.5 ?
C29 C31 H31C 109.5 ?
H31A C31 H31C 109.5 ?
H31B C31 H31C 109.5 ?
C33 C32 C37 116.7(4) ?
C33 C32 C29 120.3(3) ?
C37 C32 C29 123.1(3) ?
C32 C33 C34 121.4(4) ?
C32 C33 H33 119.3 ?
C34 C33 H33 119.3 ?
C35 C34 C33 120.0(5) ?
C35 C34 H34 120.0 ?
C33 C34 H34 120.0 ?
C36 C35 C34 119.6(4) ?
C36 C35 H35 120.2 ?
C34 C35 H35 120.2 ?
C35 C36 C37 120.9(5) ?
C35 C36 H36 119.5 ?
C37 C36 H36 119.5 ?
C36 C37 C32 121.4(4) ?
C36 C37 H37 119.3 ?
C32 C37 H37 119.3 ?

loop_
_geom_bond_atom_site_label_1
_geom_bond_atom_site_label_2
_geom_bond_distance
_geom_bond_publ_flag
Sn1 O1 2.080(2) yes
Sn1 C18 2.144(3) yes
Sn1 C28 2.147(3) yes
Sn1 C8 2.149(3) yes
N1 O3 1.204(5) ?
N1 O4 1.207(5) ?
N1 C4 1.471(4) ?
N2 O6 1.211(4) ?
N2 O5 1.212(4) ?
N2 C6 1.473(4) ?
O1 C1 1.293(4) ?
O2 C1 1.214(4) ?
C1 C2 1.504(4) ?
C2 C7 1.383(4) ?
C2 C3 1.384(4) ?
C3 C4 1.383(4) ?
C3 H3 0.9300 ?
C4 C5 1.372(5) ?
C5 C6 1.370(4) ?
C5 H5 0.9300 ?
C6 C7 1.375(4) ?
C7 H7 0.9300 ?
C8 C9 1.540(4) ?
C8 H8A 0.9700 ?
C8 H8B 0.9700 ?
C9 C12 1.528(5) ?
C9 C10 1.543(5) ?
C9 C11 1.546(5) ?
C10 H10A 0.9600 ?
C10 H10B 0.9600 ?
C10 H10C 0.9600 ?
C11 H11A 0.9600 ?
C11 H11B 0.9600 ?
C11 H11C 0.9600 ?
C12 C17 1.389(5) ?
C12 C13 1.391(5) ?
C13 C14 1.374(6) ?
C13 H13 0.9300 ?
C14 C15 1.347(6) ?
C14 H14 0.9300 ?
C15 C16 1.373(6) ?
C15 H15 0.9300 ?
C16 C17 1.376(5) ?
C16 H16 0.9300 ?
C17 H17 0.9300 ?
C18 C19 1.542(5) ?
C18 H18A 0.9700 ?
C18 H18B 0.9700 ?
C19 C20 1.527(6) ?
C19 C22 1.529(5) ?
C19 C21 1.542(6) ?
C20 H20A 0.9600 ?
C20 H20B 0.9600 ?
C20 H20C 0.9600 ?
C21 H21A 0.9600 ?
C21 H21B 0.9600 ?
C21 H21C 0.9600 ?
C22 C23 1.373(5) ?
C22 C27 1.379(5) ?
C23 C24 1.401(6) ?
C23 H23 0.9300 ?
C24 C25 1.356(7) ?
C24 H24 0.9300 ?
C25 C26 1.334(7) ?
C25 H25 0.9300 ?
C26 C27 1.364(6) ?
C26 H26 0.9300 ?
C27 H27 0.9300 ?
C28 C29 1.546(5) ?
C28 H28A 0.9700 ?
C28 H28B 0.9700 ?
C29 C31 1.518(6) ?
C29 C32 1.526(5) ?
C29 C30 1.542(5) ?
C30 H30A 0.9600 ?
C30 H30B 0.9600 ?
C30 H30C 0.9600 ?
C31 H31A 0.9600 ?
C31 H31B 0.9600 ?
C31 H31C 0.9600 ?
C32 C33 1.381(5) ?
C32 C37 1.384(5) ?
C33 C34 1.391(6) ?
C33 H33 0.9300 ?
C34 C35 1.367(7) ?
C34 H34 0.9300 ?
C35 C36 1.344(7) ?
C35 H35 0.9300 ?
C36 C37 1.382(6) ?
C36 H36 0.9300 ?
C37 H37 0.9300 ?

loop_
_geom_torsion_atom_site_label_1
_geom_torsion_atom_site_label_2
_geom_torsion_atom_site_label_3
_geom_torsion_atom_site_label_4
_geom_torsion
C18 Sn1 O1 C1 -53.7(3)
C28 Sn1 O1 C1 -172.0(3)
C8 Sn1 O1 C1 68.7(3)
Sn1 O1 C1 O2 -10.5(5)
Sn1 O1 C1 C2 168.8(2)
O2 C1 C2 C7 -6.3(5)
O1 C1 C2 C7 174.3(3)
O2 C1 C2 C3 174.6(3)
O1 C1 C2 C3 -4.7(4)
C7 C2 C3 C4 -1.7(5)
C1 C2 C3 C4 177.4(3)
C2 C3 C4 C5 0.1(5)
C2 C3 C4 N1 -179.4(3)
O3 N1 C4 C5 163.8(4)
O4 N1 C4 C5 -17.0(5)
O3 N1 C4 C3 -16.7(5)
O4 N1 C4 C3 162.5(3)
C3 C4 C5 C6 1.2(5)
N1 C4 C5 C6 -179.3(3)
C4 C5 C6 C7 -0.8(5)
C4 C5 C6 N2 -179.6(3)
O6 N2 C6 C5 -176.3(3)
O5 N2 C6 C5 4.3(5)
O6 N2 C6 C7 4.9(5)
O5 N2 C6 C7 -174.5(3)
C5 C6 C7 C2 -0.7(5)
N2 C6 C7 C2 178.0(3)
C3 C2 C7 C6 2.0(4)
C1 C2 C7 C6 -177.1(3)
O1 Sn1 C8 C9 -128.6(2)
C18 Sn1 C8 C9 -16.7(3)
C28 Sn1 C8 C9 131.6(2)
Sn1 C8 C9 C12 -46.6(3)
Sn1 C8 C9 C10 77.4(3)
Sn1 C8 C9 C11 -165.1(2)
C8 C9 C12 C17 -38.0(4)
C10 C9 C12 C17 -159.7(3)
C11 C9 C12 C17 80.7(4)
C8 C9 C12 C13 144.6(3)
C10 C9 C12 C13 22.8(5)
C11 C9 C12 C13 -96.8(4)
C17 C12 C13 C14 0.8(6)
C9 C12 C13 C14 178.3(4)
C12 C13 C14 C15 -0.4(7)
C13 C14 C15 C16 -0.1(7)
C14 C15 C16 C17 0.2(7)
C15 C16 C17 C12 0.3(6)
C13 C12 C17 C16 -0.7(5)
C9 C12 C17 C16 -178.3(3)
O1 Sn1 C18 C19 -98.9(3)
C28 Sn1 C18 C19 -0.8(3)
C8 Sn1 C18 C19 147.7(3)
Sn1 C18 C19 C20 -73.8(4)
Sn1 C18 C19 C22 48.7(4)
Sn1 C18 C19 C21 167.7(3)
C20 C19 C22 C23 168.1(4)
C21 C19 C22 C23 -71.7(5)
C18 C19 C22 C23 47.6(5)
C20 C19 C22 C27 -11.5(5)
C21 C19 C22 C27 108.7(4)
C18 C19 C22 C27 -132.0(4)
C27 C22 C23 C24 1.5(5)
C19 C22 C23 C24 -178.1(4)
C22 C23 C24 C25 -1.7(7)
C23 C24 C25 C26 0.3(7)
C24 C25 C26 C27 1.3(7)
C25 C26 C27 C22 -1.5(7)
C23 C22 C27 C26 0.0(5)
C19 C22 C27 C26 179.6(4)
O1 Sn1 C28 C29 -91.4(3)
C18 Sn1 C28 C29 164.2(3)
C8 Sn1 C28 C29 16.0(3)
Sn1 C28 C29 C31 52.2(4)
Sn1 C28 C29 C32 -72.2(3)
Sn1 C28 C29 C30 169.5(3)
C31 C29 C32 C33 177.2(3)
C30 C29 C32 C33 57.4(4)
C28 C29 C32 C33 -60.3(4)
C31 C29 C32 C37 -3.3(5)
C30 C29 C32 C37 -123.1(4)
C28 C29 C32 C37 119.2(3)
C37 C32 C33 C34 -0.2(5)
C29 C32 C33 C34 179.4(3)
C32 C33 C34 C35 -0.9(6)
C33 C34 C35 C36 0.8(7)
C34 C35 C36 C37 0.4(7)
C35 C36 C37 C32 -1.6(6)
C33 C32 C37 C36 1.4(5)
C29 C32 C37 C36 -178.1(3)

loop_
_cod_related_entry_id
_cod_related_entry_database
_cod_related_entry_code
1 ChemSpider 24734266
